data_4304392
loop_
_publ_author_name
'H. Christopher Fry'
'Heather R. Lucas'
'Amy A. Narducci Sarjeant'
'Kenneth D. Karlin'
'Gerald J. Meyer'

_publ_section_title
;
Carbon Monoxide Coordination and Reversible Photodissociation in Copper(I)
Pyridylalkylamine Compounds
;
_journal_name_full 'Inorganic Chemistry'
_journal_page_first 241
_journal_page_last 256
_journal_paper_doi 10.1021/ic701903h
_journal_volume 47
_journal_year 2008
_chemical_formula_moiety 'C27 H22 Cu N4 O, C24 B F20'
_chemical_formula_sum 'C51 H22 B Cu F20 N4 O'
_chemical_formula_weight 1161.08
_chemical_name_systematic
; 
 ? 
;
_space_group_IT_number 13
_symmetry_cell_setting monoclinic
_symmetry_space_group_name_Hall '-P 2yc'
_symmetry_space_group_name_H-M 'P 1 2/c 1'
_atom_sites_solution_hydrogens geom
_atom_sites_solution_primary direct
_atom_sites_solution_secondary difmap
_audit_creation_date
;
'Mon May 10 15:55:31 2004'
;
_audit_creation_method SHELXL-97
_cell_angle_alpha 90.00
_cell_angle_beta 96.523(3)
_cell_angle_gamma 90.00
_cell_formula_units_Z 4
_cell_length_a 21.9205(7)
_cell_length_b 7.8885(3)
_cell_length_c 26.6533(10)
_cell_measurement_reflns_used 21255
_cell_measurement_temperature 110
_cell_measurement_theta_max 25.82
_cell_measurement_theta_min 1.94
_cell_volume 4579.0(3)
_computing_cell_refinement 'Oxford Diffraction CrysAlis RED'
_computing_data_collection 'Oxford Diffraction CrysAlis CCD'
_computing_data_reduction 'Oxford Diffraction CrysAlis RED'
_computing_molecular_graphics 'Sheldrick, G.M. (2000). SHELXTL v6.10.'
_computing_publication_material 'Sheldrick, G.M. (2000). SHELXTL v6.10.'
_computing_structure_refinement 'Sheldrick, G.M. (2000). SHELXTL v6.10.'
_computing_structure_solution 'Sheldrick, G.M. (2000). SHELXTL v6.10.'
_diffrn_ambient_temperature 110
_diffrn_measured_fraction_theta_full 0.996
_diffrn_measured_fraction_theta_max 0.996
_diffrn_measurement_details 'see scan set'
_diffrn_measurement_device Kappa
_diffrn_measurement_device_type Xcalibur3
_diffrn_measurement_method ' phi omega scans'
_diffrn_orient_matrix_UB_11 -0.0139854602
_diffrn_orient_matrix_UB_12 0.0086779586
_diffrn_orient_matrix_UB_13 0.0225886912
_diffrn_orient_matrix_UB_21 -0.0109169316
_diffrn_orient_matrix_UB_22 -0.0845509882
_diffrn_orient_matrix_UB_23 -0.0025878437
_diffrn_orient_matrix_UB_31 0.0273128244
_diffrn_orient_matrix_UB_32 -0.0293159550
_diffrn_orient_matrix_UB_33 0.0141618907
_diffrn_radiation_monochromator graphite
_diffrn_radiation_source 'Enhance (Mo) X-ray Source'
_diffrn_radiation_type 'Mo K\a'
_diffrn_radiation_wavelength 0.71073
_diffrn_reflns_av_R_equivalents 0.0490
_diffrn_reflns_av_sigmaI/netI 0.0407
_diffrn_reflns_limit_h_max 28
_diffrn_reflns_limit_h_min -27
_diffrn_reflns_limit_k_max 10
_diffrn_reflns_limit_k_min -10
_diffrn_reflns_limit_l_max 34
_diffrn_reflns_limit_l_min -34
_diffrn_reflns_number 56874
_diffrn_reflns_resolution_max 0.76
_diffrn_reflns_theta_full 27.68
_diffrn_reflns_theta_max 27.68
_diffrn_reflns_theta_min 3.81
_diffrn_source_current 40
_diffrn_source_power 2
_diffrn_source_voltage 50
_diffrn_standards_interval_count 1
_diffrn_standards_interval_time 50
_exptl_absorpt_coefficient_mu 0.60525
_exptl_absorpt_correction_T_max 0.95105
_exptl_absorpt_correction_T_min 0.90008
_exptl_absorpt_correction_type numerical
_exptl_absorpt_process_details
;
CrysAlis RED, Oxford Diffraction Ltd.,
Version 1.171.21 beta (release 09.03.2004 CrysAlis171 VC++)
(compiled Mar  9 2004,10:06:38)
Analytical numeric absorption correction using a multifaceted crystal
model based on expressions derived by R.C. Clark & J.S. Reid.
;
_exptl_crystal_colour yellow
_exptl_crystal_density_diffrn 1.684
_exptl_crystal_density_method 'not measured'
_exptl_crystal_description block
_exptl_crystal_F_000 2312
_exptl_crystal_size_max 0.12590
_exptl_crystal_size_mid 0.07664
_exptl_crystal_size_min 0.03724
_refine_diff_density_max 2.781
_refine_diff_density_min -0.925
_refine_diff_density_rms 0.083
_refine_ls_extinction_method none
_refine_ls_goodness_of_fit_ref 1.165
_refine_ls_hydrogen_treatment mixed
_refine_ls_matrix_type full
_refine_ls_number_parameters 704
_refine_ls_number_reflns 10688
_refine_ls_number_restraints 0
_refine_ls_restrained_S_all 1.165
_refine_ls_R_factor_all 0.1033
_refine_ls_R_factor_gt 0.0851
_refine_ls_shift/su_max 0.000
_refine_ls_shift/su_mean 0.000
_refine_ls_structure_factor_coef Fsqd
_refine_ls_weighting_details 'calc w=1/[\s^2^(Fo^2^)+(0.0656P)^2^+12.0048P] where P=(Fo^2^+2Fc^2^)/3'
_refine_ls_weighting_scheme calc
_refine_ls_wR_factor_gt 0.1806
_refine_ls_wR_factor_ref 0.1911
_reflns_number_gt 9016
_reflns_number_total 10688
_reflns_threshold_expression >2sigma(I)
_cod_data_source_file ic701903h-file003.cif
_cod_data_source_block x0051
_cod_depositor_comments
;
The following automatic conversions were performed:
'_symmetry_cell_setting' value 'Monoclinic' changed to 'monoclinic'
according to '/home/saulius/struct/CIF-dictionaries/cif_core.dic'
dictionary named 'cif_core.dic' version 2.4.1 from 2010-06-29.

Automatic conversion script
Id: cif_fix_enum 1527 2010-12-29 10:47:43Z saulius 
;
_cod_original_sg_symbol_H-M 'P 2/c'
_cod_database_code 4304392
_audit_creation_method_reference
;
CrysAlis RED, Oxford Diffraction Ltd.,
Version 1.171.21 beta (release 09.03.2004 CrysAlis171 VC++)
(compiled Mar  9 2004,10:06:38)
;
_computing_data_collection_reference
;
CrysAlis CCD, Oxford Diffraction Ltd.,
Version 1.171.21 beta (release 09.03.2004 CrysAlis171 VC++)
(compiled Mar  9 2004,10:06:38)
;
_computing_cell_refinment_reference
;
CrysAlis RED, Oxford Diffraction Ltd.,
Version 1.171.21 beta (release 09.03.2004 CrysAlis171 VC++)
(compiled Mar  9 2004,10:06:38)
;
_computing_data_reduction_reference
;
CrysAlis RED, Oxford Diffraction Ltd.,
Version 1.171.21 beta (release 09.03.2004 CrysAlis171 VC++)
(compiled Mar  9 2004,10:06:38)
;
_cell_measurement_resolution_max 0.82
_jhu_your_name_here 'Dr. Amy A Sarjeant'
_jhu_your_lab_here 'NCB 240'
_jhu_your_phone_number_here x6-8569
_jhu_your_email_here xray@jhu.edu
_jhu_institutional_source 'Karlin Lab'
_jhu_submitting_scientist 'Chris Fry'
_jhu_scientist_phone x6-6161
_jhu_scientist_email hfry1@jhu.edu
_jhu_identifying_number x0051
_jhu_xray_labbook 48
_jhu_crystalization_labbook HCF-V-011
_jhu_crystalization_solvent 'Pentane, Diethyl Ether'
_jhu_crystalization_method Evaporation
_jhu_diffraction_detector_distance 50
_jhu_quality_factor 3

loop_
_symmetry_equiv_pos_as_xyz
'x, y, z'
'-x, y, -z+1/2'
'-x, -y, -z'
'x, -y, z-1/2'

loop_
_atom_site_label
_atom_site_type_symbol
_atom_site_fract_x
_atom_site_fract_y
_atom_site_fract_z
_atom_site_U_iso_or_equiv
_atom_site_adp_type
_atom_site_occupancy
_atom_site_symmetry_multiplicity
_atom_site_calc_flag
_atom_site_refinement_flags
_atom_site_disorder_assembly
_atom_site_disorder_group
Cu1 Cu 0.33988(2) 0.73896(7) 0.04146(2) 0.03146(15) Uani 1 1 d . . .
O1 O 0.46589(16) 0.6120(6) 0.05369(16) 0.0598(11) Uani 1 1 d . . .
N1 N 0.28508(16) 0.8255(4) 0.09286(13) 0.0278(7) Uani 1 1 d . . .
N2 N 0.26222(16) 0.5818(4) 0.01827(13) 0.0290(7) Uani 1 1 d . . .
N3 N 0.31351(17) 0.8369(5) -0.02832(14) 0.0339(8) Uani 1 1 d . . .
N4 N 0.20732(15) 0.2251(4) -0.01048(12) 0.0263(7) Uani 1 1 d . . .
C1 C 0.3017(2) 0.9150(6) 0.13518(16) 0.0319(9) Uani 1 1 d . . .
H1A H 0.3419 0.9615 0.1403 0.038 Uiso 1 1 calc R . .
C2 C 0.2623(2) 0.9421(6) 0.17172(17) 0.0341(10) Uani 1 1 d . . .
H2A H 0.2752 1.0065 0.2011 0.041 Uiso 1 1 calc R . .
C3 C 0.2039(2) 0.8731(6) 0.16435(17) 0.0354(10) Uani 1 1 d . . .
H3A H 0.1762 0.8879 0.1889 0.042 Uiso 1 1 calc R . .
C4 C 0.1865(2) 0.7819(5) 0.12051(16) 0.0316(9) Uani 1 1 d . . .
H4A H 0.1467 0.7332 0.1148 0.038 Uiso 1 1 calc R . .
C5 C 0.22769(18) 0.7623(5) 0.08508(15) 0.0258(8) Uani 1 1 d . . .
C6 C 0.20993(18) 0.6771(5) 0.03504(16) 0.0289(9) Uani 1 1 d . . .
H6A H 0.1753 0.5984 0.0380 0.035 Uiso 1 1 calc R . .
H6B H 0.1960 0.7638 0.0094 0.035 Uiso 1 1 calc R . .
C7 C 0.2573(2) 0.5720(6) -0.03725(16) 0.0328(9) Uani 1 1 d . . .
H7A H 0.2142 0.5479 -0.0508 0.039 Uiso 1 1 calc R . .
H7B H 0.2833 0.4783 -0.0474 0.039 Uiso 1 1 calc R . .
C8 C 0.2778(2) 0.7383(6) -0.05893(16) 0.0335(9) Uani 1 1 d . . .
C9 C 0.2599(2) 0.7791(7) -0.11032(18) 0.0439(12) Uani 1 1 d . . .
H9A H 0.2346 0.7043 -0.1314 0.053 Uiso 1 1 calc R . .
C10 C 0.2798(3) 0.9276(7) -0.12880(19) 0.0475(13) Uani 1 1 d . . .
H10A H 0.2677 0.9584 -0.1629 0.057 Uiso 1 1 calc R . .
C11 C 0.3182(2) 1.0355(7) -0.0973(2) 0.0449(12) Uani 1 1 d . . .
C12 C 0.3425(3) 1.1908(8) -0.1131(3) 0.0627(18) Uani 1 1 d . . .
H12A H 0.3310 1.2302 -0.1465 0.075 Uiso 1 1 calc R . .
C13 C 0.3820(3) 1.2841(8) -0.0811(3) 0.0681(19) Uani 1 1 d . . .
H13A H 0.3980 1.3868 -0.0928 0.082 Uiso 1 1 calc R . .
C14 C 0.3995(3) 1.2318(7) -0.0314(3) 0.0598(16) Uani 1 1 d . . .
H14A H 0.4279 1.2973 -0.0099 0.072 Uiso 1 1 calc R . .
C15 C 0.3756(2) 1.0863(7) -0.0138(2) 0.0473(13) Uani 1 1 d . . .
H15A H 0.3860 1.0530 0.0203 0.057 Uiso 1 1 calc R . .
C16 C 0.3355(2) 0.9857(6) -0.04641(19) 0.0381(11) Uani 1 1 d . . .
C17 C 0.2706(2) 0.4149(5) 0.04417(16) 0.0314(9) Uani 1 1 d . . .
H17A H 0.2789 0.4351 0.0810 0.038 Uiso 1 1 calc R . .
H17B H 0.3073 0.3593 0.0331 0.038 Uiso 1 1 calc R . .
C18 C 0.21704(19) 0.2943(5) 0.03497(15) 0.0276(8) Uani 1 1 d . . .
C19 C 0.16039(18) 0.1119(5) -0.01965(16) 0.0278(8) Uani 1 1 d . . .
C20 C 0.1509(2) 0.0348(5) -0.06775(16) 0.0307(9) Uani 1 1 d . . .
H20A H 0.1752 0.0674 -0.0934 0.037 Uiso 1 1 calc R . .
C21 C 0.1069(2) -0.0854(6) -0.07731(18) 0.0386(10) Uani 1 1 d . . .
H21A H 0.1017 -0.1388 -0.1095 0.046 Uiso 1 1 calc R . .
C22 C 0.0689(2) -0.1326(6) -0.0405(2) 0.0410(11) Uani 1 1 d . . .
H22A H 0.0383 -0.2167 -0.0481 0.049 Uiso 1 1 calc R . .
C23 C 0.0760(2) -0.0581(6) 0.00582(18) 0.0362(10) Uani 1 1 d . . .
H23A H 0.0498 -0.0895 0.0304 0.043 Uiso 1 1 calc R . .
C24 C 0.12183(19) 0.0654(5) 0.01755(16) 0.0291(9) Uani 1 1 d . . .
C25 C 0.1334(2) 0.1456(6) 0.06529(17) 0.0350(10) Uani 1 1 d . . .
H25A H 0.1082 0.1207 0.0911 0.042 Uiso 1 1 calc R . .
C26 C 0.1803(2) 0.2577(6) 0.07425(16) 0.0354(10) Uani 1 1 d . . .
H26A H 0.1884 0.3108 0.1063 0.042 Uiso 1 1 calc R . .
C27 C 0.4178(2) 0.6614(7) 0.05153(18) 0.0420(11) Uani 1 1 d . . .
B101 B 0.0000 -0.0261(8) 0.2500 0.0208(12) Uani 1 2 d S . .
F101 F -0.04477(10) -0.0912(3) 0.35510(8) 0.0283(5) Uani 1 1 d . . .
F102 F 0.00497(12) -0.3064(3) 0.42320(9) 0.0339(6) Uani 1 1 d . . .
F103 F 0.10250(12) -0.5028(3) 0.40535(10) 0.0391(6) Uani 1 1 d . . .
F104 F 0.14912(12) -0.4751(3) 0.31527(10) 0.0383(6) Uani 1 1 d . . .
F105 F 0.09994(10) -0.2597(3) 0.24499(8) 0.0283(5) Uani 1 1 d . . .
F106 F 0.01734(10) 0.2118(3) 0.33170(8) 0.0274(5) Uani 1 1 d . . .
F107 F -0.06198(11) 0.4353(3) 0.36169(9) 0.0314(5) Uani 1 1 d . . .
F108 F -0.17709(11) 0.4622(3) 0.31250(9) 0.0332(6) Uani 1 1 d . . .
F109 F -0.21199(10) 0.2527(3) 0.23273(9) 0.0314(5) Uani 1 1 d . . .
F110 F -0.13467(10) 0.0345(3) 0.20087(8) 0.0282(5) Uani 1 1 d . . .
C101 C 0.02633(16) -0.1573(5) 0.29647(14) 0.0208(7) Uani 1 1 d . . .
C102 C 0.00419(17) -0.1806(5) 0.34251(14) 0.0224(8) Uani 1 1 d . . .
C103 C 0.02895(19) -0.2929(5) 0.37902(14) 0.0258(8) Uani 1 1 d . . .
C104 C 0.0775(2) -0.3931(5) 0.37029(15) 0.0279(8) Uani 1 1 d . . .
C105 C 0.10076(19) -0.3793(5) 0.32449(16) 0.0280(8) Uani 1 1 d . . .
C106 C 0.07469(17) -0.2661(5) 0.28920(14) 0.0227(8) Uani 1 1 d . . .
C107 C -0.05383(17) 0.1035(5) 0.26581(14) 0.0205(7) Uani 1 1 d . . .
C108 C -0.03964(17) 0.2163(5) 0.30544(14) 0.0216(7) Uani 1 1 d . . .
C109 C -0.07936(17) 0.3346(5) 0.32204(14) 0.0223(7) Uani 1 1 d . . .
C110 C -0.13782(18) 0.3469(5) 0.29717(15) 0.0258(8) Uani 1 1 d . . .
C111 C -0.15479(17) 0.2424(5) 0.25744(14) 0.0233(8) Uani 1 1 d . . .
C112 C -0.11327(17) 0.1260(5) 0.24221(13) 0.0225(8) Uani 1 1 d . . .
B201 B 0.5000 0.8406(8) 0.2500 0.0284(13) Uani 1 2 d S . .
F201 F 0.45093(11) 0.8900(3) 0.13700(9) 0.0315(5) Uani 1 1 d . . .
F202 F 0.49538(13) 1.1015(4) 0.07447(10) 0.0420(6) Uani 1 1 d . . .
F203 F 0.59002(15) 1.3124(4) 0.10614(11) 0.0522(8) Uani 1 1 d . . .
F204 F 0.64110(14) 1.2996(4) 0.20475(12) 0.0545(8) Uani 1 1 d . . .
F205 F 0.59777(12) 1.0852(4) 0.26936(10) 0.0407(6) Uani 1 1 d . . .
F206 F 0.36669(12) 0.7945(4) 0.27611(11) 0.0495(8) Uani 1 1 d . . .
F207 F 0.28803(13) 0.5683(4) 0.23901(12) 0.0591(9) Uani 1 1 d . . .
F208 F 0.31767(16) 0.3434(4) 0.16756(13) 0.0664(11) Uani 1 1 d . . .
F209 F 0.43043(16) 0.3617(4) 0.13408(13) 0.0610(9) Uani 1 1 d . . .
F210 F 0.51264(12) 0.5922(3) 0.17206(11) 0.0427(7) Uani 1 1 d . . .
C201 C 0.52324(17) 0.9701(5) 0.20680(16) 0.0268(8) Uani 1 1 d . . .
C202 C 0.49964(18) 0.9848(5) 0.15691(16) 0.0278(8) Uani 1 1 d . . .
C203 C 0.5212(2) 1.0953(5) 0.12268(16) 0.0313(9) Uani 1 1 d . . .
C204 C 0.5687(2) 1.2029(6) 0.13899(19) 0.0383(11) Uani 1 1 d . . .
C205 C 0.5936(2) 1.1990(6) 0.18850(18) 0.0380(11) Uani 1 1 d . . .
C206 C 0.57037(19) 1.0862(6) 0.22074(16) 0.0324(9) Uani 1 1 d . . .
C207 C 0.4450(2) 0.7092(5) 0.22607(17) 0.0320(9) Uani 1 1 d . . .
C208 C 0.3860(2) 0.6926(6) 0.24048(18) 0.0380(11) Uani 1 1 d . . .
C209 C 0.3435(2) 0.5745(7) 0.22135(19) 0.0439(12) Uani 1 1 d . . .
C210 C 0.3582(2) 0.4629(7) 0.1860(2) 0.0489(14) Uani 1 1 d . . .
C211 C 0.4157(3) 0.4696(6) 0.1696(2) 0.0448(13) Uani 1 1 d . . .
C212 C 0.4567(2) 0.5914(5) 0.18994(18) 0.0361(10) Uani 1 1 d . . .

loop_
_atom_site_aniso_label
_atom_site_aniso_U_11
_atom_site_aniso_U_22
_atom_site_aniso_U_33
_atom_site_aniso_U_23
_atom_site_aniso_U_13
_atom_site_aniso_U_12
Cu1 0.0263(3) 0.0365(3) 0.0329(3) -0.0070(2) 0.0088(2) -0.0046(2)
O1 0.0302(19) 0.079(3) 0.071(3) -0.013(2) 0.0104(17) 0.0090(19)
N1 0.0311(18) 0.0246(17) 0.0274(17) -0.0046(14) 0.0017(14) -0.0027(14)
N2 0.0295(18) 0.0302(18) 0.0277(17) -0.0019(14) 0.0050(14) 0.0003(15)
N3 0.0318(19) 0.035(2) 0.038(2) -0.0042(16) 0.0148(15) -0.0045(16)
N4 0.0289(17) 0.0245(17) 0.0257(16) 0.0010(13) 0.0045(13) -0.0008(14)
C1 0.029(2) 0.033(2) 0.033(2) -0.0049(18) 0.0019(17) -0.0059(18)
C2 0.039(2) 0.032(2) 0.032(2) -0.0063(18) 0.0049(18) 0.0004(19)
C3 0.036(2) 0.032(2) 0.041(2) 0.0012(19) 0.0180(19) 0.0044(19)
C4 0.034(2) 0.029(2) 0.033(2) 0.0023(17) 0.0103(18) 0.0034(18)
C5 0.0267(19) 0.0226(19) 0.029(2) 0.0006(16) 0.0046(16) 0.0019(16)
C6 0.026(2) 0.027(2) 0.034(2) -0.0015(17) 0.0031(17) 0.0007(16)
C7 0.034(2) 0.034(2) 0.030(2) -0.0057(18) 0.0031(17) -0.0038(18)
C8 0.038(2) 0.035(2) 0.031(2) 0.0005(18) 0.0140(18) 0.0010(19)
C9 0.048(3) 0.050(3) 0.035(2) -0.006(2) 0.010(2) 0.001(2)
C10 0.055(3) 0.053(3) 0.038(3) 0.012(2) 0.020(2) 0.012(3)
C11 0.050(3) 0.042(3) 0.048(3) 0.007(2) 0.029(2) 0.006(2)
C12 0.072(4) 0.053(3) 0.072(4) 0.022(3) 0.047(3) 0.011(3)
C13 0.071(4) 0.041(3) 0.102(5) 0.014(3) 0.051(4) -0.005(3)
C14 0.049(3) 0.041(3) 0.095(5) -0.001(3) 0.037(3) -0.010(2)
C15 0.039(3) 0.043(3) 0.064(3) -0.007(2) 0.025(2) -0.005(2)
C16 0.038(2) 0.033(2) 0.048(3) 0.003(2) 0.026(2) -0.0001(19)
C17 0.033(2) 0.031(2) 0.031(2) -0.0024(17) 0.0021(17) -0.0012(18)
C18 0.030(2) 0.024(2) 0.028(2) -0.0015(16) 0.0024(16) -0.0005(16)
C19 0.028(2) 0.023(2) 0.032(2) -0.0001(16) 0.0022(16) 0.0023(16)
C20 0.037(2) 0.029(2) 0.026(2) 0.0005(17) 0.0011(17) -0.0018(18)
C21 0.044(3) 0.034(2) 0.036(2) -0.0017(19) -0.006(2) 0.001(2)
C22 0.033(2) 0.033(2) 0.056(3) -0.004(2) -0.001(2) -0.0038(19)
C23 0.030(2) 0.030(2) 0.049(3) 0.005(2) 0.0092(19) 0.0021(18)
C24 0.030(2) 0.025(2) 0.033(2) 0.0048(17) 0.0048(17) 0.0062(17)
C25 0.045(3) 0.028(2) 0.035(2) 0.0007(18) 0.0174(19) 0.0011(19)
C26 0.047(3) 0.032(2) 0.028(2) -0.0035(18) 0.0099(19) -0.001(2)
C27 0.038(3) 0.053(3) 0.036(2) -0.014(2) 0.011(2) -0.009(2)
B101 0.022(3) 0.022(3) 0.020(3) 0.000 0.009(2) 0.000
F101 0.0297(12) 0.0308(12) 0.0266(11) 0.0041(9) 0.0125(9) 0.0068(10)
F102 0.0451(14) 0.0335(13) 0.0245(12) 0.0054(10) 0.0099(10) 0.0017(11)
F103 0.0494(16) 0.0313(13) 0.0358(14) 0.0115(11) 0.0015(12) 0.0107(12)
F104 0.0387(14) 0.0352(14) 0.0410(14) -0.0004(11) 0.0047(11) 0.0191(11)
F105 0.0273(11) 0.0317(13) 0.0275(11) -0.0004(10) 0.0105(9) 0.0068(10)
F106 0.0215(11) 0.0321(13) 0.0276(12) -0.0047(10) -0.0020(9) 0.0016(9)
F107 0.0365(13) 0.0274(12) 0.0309(12) -0.0102(10) 0.0060(10) -0.0004(10)
F108 0.0327(13) 0.0297(13) 0.0389(14) -0.0023(10) 0.0118(11) 0.0126(10)
F109 0.0206(11) 0.0368(14) 0.0361(13) 0.0020(11) -0.0005(9) 0.0069(10)
F110 0.0258(11) 0.0313(13) 0.0267(12) -0.0041(10) -0.0004(9) 0.0025(10)
C101 0.0216(17) 0.0203(18) 0.0207(17) -0.0004(14) 0.0038(14) -0.0001(14)
C102 0.0221(18) 0.0214(18) 0.0243(18) -0.0037(15) 0.0053(14) 0.0015(15)
C103 0.033(2) 0.024(2) 0.0211(18) 0.0020(15) 0.0058(16) -0.0033(16)
C104 0.037(2) 0.0189(19) 0.027(2) 0.0059(15) -0.0011(17) 0.0052(16)
C105 0.030(2) 0.0203(19) 0.035(2) -0.0016(16) 0.0060(17) 0.0064(16)
C106 0.0246(18) 0.0213(18) 0.0227(18) -0.0029(15) 0.0048(14) -0.0008(15)
C107 0.0212(17) 0.0186(17) 0.0223(18) 0.0040(14) 0.0050(14) -0.0005(14)
C108 0.0215(18) 0.0230(19) 0.0201(17) 0.0023(14) 0.0012(14) 0.0001(14)
C109 0.0251(18) 0.0196(18) 0.0230(18) -0.0022(14) 0.0062(15) -0.0007(15)
C110 0.0257(19) 0.0215(19) 0.032(2) 0.0038(16) 0.0101(16) 0.0057(15)
C111 0.0205(17) 0.0239(19) 0.0259(18) 0.0038(15) 0.0041(14) 0.0023(15)
C112 0.0255(19) 0.0241(19) 0.0187(17) -0.0004(14) 0.0059(14) -0.0026(15)
B201 0.024(3) 0.024(3) 0.037(4) 0.000 0.000(3) 0.000
F201 0.0287(12) 0.0325(13) 0.0320(13) 0.0018(10) -0.0032(10) -0.0042(10)
F202 0.0465(16) 0.0475(16) 0.0322(14) 0.0046(12) 0.0062(12) -0.0043(13)
F203 0.067(2) 0.0394(16) 0.0547(18) 0.0008(13) 0.0276(15) -0.0143(14)
F204 0.0544(18) 0.0574(19) 0.0559(18) -0.0270(15) 0.0248(14) -0.0351(15)
F205 0.0340(14) 0.0528(17) 0.0354(14) -0.0156(12) 0.0041(11) -0.0164(12)
F206 0.0327(14) 0.075(2) 0.0404(15) 0.0059(15) 0.0047(12) -0.0151(14)
F207 0.0367(16) 0.078(2) 0.0587(19) 0.0277(17) -0.0118(13) -0.0271(15)
F208 0.069(2) 0.0448(18) 0.074(2) 0.0211(16) -0.0403(18) -0.0303(16)
F209 0.071(2) 0.0301(15) 0.073(2) -0.0132(15) -0.0290(17) 0.0033(14)
F210 0.0415(15) 0.0340(14) 0.0493(16) -0.0117(12) -0.0098(12) 0.0070(12)
C201 0.0216(18) 0.024(2) 0.035(2) -0.0071(16) 0.0054(16) 0.0005(15)
C202 0.0215(19) 0.024(2) 0.039(2) -0.0042(17) 0.0050(16) -0.0018(15)
C203 0.035(2) 0.028(2) 0.033(2) -0.0019(17) 0.0089(18) 0.0034(18)
C204 0.042(3) 0.030(2) 0.047(3) -0.001(2) 0.024(2) -0.0067(19)
C205 0.037(2) 0.036(2) 0.044(3) -0.015(2) 0.019(2) -0.0152(19)
C206 0.029(2) 0.034(2) 0.035(2) -0.0147(18) 0.0087(17) -0.0068(18)
C207 0.031(2) 0.024(2) 0.038(2) 0.0095(17) -0.0073(18) -0.0033(17)
C208 0.032(2) 0.041(3) 0.039(2) 0.014(2) -0.0058(19) -0.011(2)
C209 0.040(3) 0.042(3) 0.045(3) 0.021(2) -0.014(2) -0.016(2)
C210 0.045(3) 0.039(3) 0.056(3) 0.023(2) -0.030(2) -0.020(2)
C211 0.058(3) 0.022(2) 0.048(3) 0.005(2) -0.023(2) 0.000(2)
C212 0.036(2) 0.024(2) 0.045(3) 0.0040(19) -0.010(2) 0.0011(18)

loop_
_atom_type_symbol
_atom_type_description
_atom_type_scat_dispersion_real
_atom_type_scat_dispersion_imag
_atom_type_scat_source
C C 0.0033 0.0016 'International Tables Vol C Tables 4.2.6.8 and 6.1.1.4'
H H 0.0000 0.0000 'International Tables Vol C Tables 4.2.6.8 and 6.1.1.4'
B B 0.0013 0.0007 'International Tables Vol C Tables 4.2.6.8 and 6.1.1.4'
N N 0.0061 0.0033 'International Tables Vol C Tables 4.2.6.8 and 6.1.1.4'
O O 0.0106 0.0060 'International Tables Vol C Tables 4.2.6.8 and 6.1.1.4'
F F 0.0171 0.0103 'International Tables Vol C Tables 4.2.6.8 and 6.1.1.4'
Cu Cu 0.3201 1.2651 'International Tables Vol C Tables 4.2.6.8 and 6.1.1.4'

loop_
_exptl_crystal_face_index_h
_exptl_crystal_face_index_k
_exptl_crystal_face_index_l
_exptl_crystal_face_perp_dist
12.00 1.00 33.00 0.0372
-2.00 0.00 -37.00 0.0563
-30.00 0.00 11.00 0.0773
1.00 -11.00 -12.00 0.0857
-1.00 11.00 -12.00 0.0710
4.00 -4.00 -35.00 0.0847
23.00 -7.00 -14.00 0.1259
26.00 0.00 17.00 0.0837
-12.00 -1.00 -33.00 0.0678

loop_
_geom_angle_atom_site_label_1
_geom_angle_atom_site_label_2
_geom_angle_atom_site_label_3
_geom_angle
_geom_angle_site_symmetry_1
_geom_angle_site_symmetry_3
_geom_angle_publ_flag
C27 Cu1 N3 115.47(19) . . ?
C27 Cu1 N1 129.27(18) . . ?
N3 Cu1 N1 111.03(14) . . ?
C27 Cu1 N2 123.71(19) . . ?
N3 Cu1 N2 79.75(14) . . ?
N1 Cu1 N2 82.99(13) . . ?
C1 N1 C5 118.8(4) . . ?
C1 N1 Cu1 127.9(3) . . ?
C5 N1 Cu1 112.6(3) . . ?
C7 N2 C6 111.0(3) . . ?
C7 N2 C17 114.2(3) . . ?
C6 N2 C17 111.6(3) . . ?
C7 N2 Cu1 106.6(2) . . ?
C6 N2 Cu1 103.7(2) . . ?
C17 N2 Cu1 109.1(2) . . ?
C8 N3 C16 119.5(4) . . ?
C8 N3 Cu1 115.4(3) . . ?
C16 N3 Cu1 124.7(3) . . ?
C18 N4 C19 118.3(3) . . ?
N1 C1 C2 122.6(4) . . ?
N1 C1 H1A 118.7 . . ?
C2 C1 H1A 118.7 . . ?
C3 C2 C1 118.5(4) . . ?
C3 C2 H2A 120.7 . . ?
C1 C2 H2A 120.7 . . ?
C2 C3 C4 119.0(4) . . ?
C2 C3 H3A 120.5 . . ?
C4 C3 H3A 120.5 . . ?
C5 C4 C3 119.5(4) . . ?
C5 C4 H4A 120.2 . . ?
C3 C4 H4A 120.2 . . ?
N1 C5 C4 121.5(4) . . ?
N1 C5 C6 116.4(3) . . ?
C4 C5 C6 122.0(4) . . ?
N2 C6 C5 111.3(3) . . ?
N2 C6 H6A 109.4 . . ?
C5 C6 H6A 109.4 . . ?
N2 C6 H6B 109.4 . . ?
C5 C6 H6B 109.4 . . ?
H6A C6 H6B 108.0 . . ?
N2 C7 C8 110.2(3) . . ?
N2 C7 H7A 109.6 . . ?
C8 C7 H7A 109.6 . . ?
N2 C7 H7B 109.6 . . ?
C8 C7 H7B 109.6 . . ?
H7A C7 H7B 108.1 . . ?
N3 C8 C9 122.9(4) . . ?
N3 C8 C7 117.0(4) . . ?
C9 C8 C7 120.1(4) . . ?
C10 C9 C8 118.7(5) . . ?
C10 C9 H9A 120.7 . . ?
C8 C9 H9A 120.7 . . ?
C9 C10 C11 119.9(5) . . ?
C9 C10 H10A 120.0 . . ?
C11 C10 H10A 120.0 . . ?
C10 C11 C12 124.4(5) . . ?
C10 C11 C16 118.6(4) . . ?
C12 C11 C16 116.9(5) . . ?
C13 C12 C11 121.1(6) . . ?
C13 C12 H12A 119.5 . . ?
C11 C12 H12A 119.5 . . ?
C12 C13 C14 121.3(5) . . ?
C12 C13 H13A 119.3 . . ?
C14 C13 H13A 119.3 . . ?
C15 C14 C13 119.8(6) . . ?
C15 C14 H14A 120.1 . . ?
C13 C14 H14A 120.1 . . ?
C14 C15 C16 119.9(6) . . ?
C14 C15 H15A 120.0 . . ?
C16 C15 H15A 120.0 . . ?
N3 C16 C15 118.9(5) . . ?
N3 C16 C11 120.3(5) . . ?
C15 C16 C11 120.8(4) . . ?
N2 C17 C18 115.4(3) . . ?
N2 C17 H17A 108.4 . . ?
C18 C17 H17A 108.4 . . ?
N2 C17 H17B 108.4 . . ?
C18 C17 H17B 108.4 . . ?
H17A C17 H17B 107.5 . . ?
N4 C18 C26 123.0(4) . . ?
N4 C18 C17 116.8(4) . . ?
C26 C18 C17 120.3(4) . . ?
N4 C19 C20 118.4(4) . . ?
N4 C19 C24 122.7(4) . . ?
C20 C19 C24 118.9(4) . . ?
C21 C20 C19 120.0(4) . . ?
C21 C20 H20A 120.0 . . ?
C19 C20 H20A 120.0 . . ?
C20 C21 C22 121.2(4) . . ?
C20 C21 H21A 119.4 . . ?
C22 C21 H21A 119.4 . . ?
C23 C22 C21 120.3(4) . . ?
C23 C22 H22A 119.9 . . ?
C21 C22 H22A 119.9 . . ?
C22 C23 C24 120.3(4) . . ?
C22 C23 H23A 119.9 . . ?
C24 C23 H23A 119.9 . . ?
C23 C24 C25 123.9(4) . . ?
C23 C24 C19 119.3(4) . . ?
C25 C24 C19 116.8(4) . . ?
C26 C25 C24 120.2(4) . . ?
C26 C25 H25A 119.9 . . ?
C24 C25 H25A 119.9 . . ?
C25 C26 C18 119.0(4) . . ?
C25 C26 H26A 120.5 . . ?
C18 C26 H26A 120.5 . . ?
O1 C27 Cu1 174.4(4) . . ?
C107 B101 C107 103.5(4) . 2 ?
C107 B101 C101 113.08(17) . . ?
C107 B101 C101 112.14(18) 2 . ?
C107 B101 C101 112.14(18) . 2 ?
C107 B101 C101 113.07(17) 2 2 ?
C101 B101 C101 103.2(4) . 2 ?
C102 C101 C106 113.0(3) . . ?
C102 C101 B101 128.0(3) . . ?
C106 C101 B101 118.9(3) . . ?
F101 C102 C103 114.7(3) . . ?
F101 C102 C101 121.2(3) . . ?
C103 C102 C101 124.2(3) . . ?
F102 C103 C104 119.4(3) . . ?
F102 C103 C102 120.4(4) . . ?
C104 C103 C102 120.2(4) . . ?
F103 C104 C103 121.2(4) . . ?
F103 C104 C105 120.2(4) . . ?
C103 C104 C105 118.6(4) . . ?
F104 C105 C106 121.0(4) . . ?
F104 C105 C104 119.7(4) . . ?
C106 C105 C104 119.4(4) . . ?
F105 C106 C105 116.1(3) . . ?
F105 C106 C101 119.3(3) . . ?
C105 C106 C101 124.7(3) . . ?
C108 C107 C112 112.3(3) . . ?
C108 C107 B101 119.1(3) . . ?
C112 C107 B101 128.5(3) . . ?
F106 C108 C109 115.3(3) . . ?
F106 C108 C107 119.2(3) . . ?
C109 C108 C107 125.5(3) . . ?
F107 C109 C110 120.2(3) . . ?
F107 C109 C108 121.2(3) . . ?
C110 C109 C108 118.6(3) . . ?
F108 C110 C111 121.2(4) . . ?
F108 C110 C109 119.6(4) . . ?
C111 C110 C109 119.3(3) . . ?
F109 C111 C110 120.0(3) . . ?
F109 C111 C112 120.1(3) . . ?
C110 C111 C112 119.9(3) . . ?
F110 C112 C111 114.4(3) . . ?
F110 C112 C107 121.3(3) . . ?
C111 C112 C107 124.3(3) . . ?
C207 B201 C207 102.8(5) . 2_655 ?
C207 B201 C201 112.6(2) . . ?
C207 B201 C201 112.5(2) 2_655 . ?
C207 B201 C201 112.5(2) . 2_655 ?
C207 B201 C201 112.6(2) 2_655 2_655 ?
C201 B201 C201 104.1(4) . 2_655 ?
C202 C201 C206 112.8(4) . . ?
C202 C201 B201 127.6(3) . . ?
C206 C201 B201 119.6(3) . . ?
F201 C202 C201 121.5(4) . . ?
F201 C202 C203 113.6(4) . . ?
C201 C202 C203 124.8(4) . . ?
F202 C203 C204 120.1(4) . . ?
F202 C203 C202 121.0(4) . . ?
C204 C203 C202 118.9(4) . . ?
F203 C204 C205 120.7(4) . . ?
F203 C204 C203 119.7(4) . . ?
C205 C204 C203 119.6(4) . . ?
F204 C205 C204 120.5(4) . . ?
F204 C205 C206 120.7(4) . . ?
C204 C205 C206 118.8(4) . . ?
F205 C206 C205 116.3(4) . . ?
F205 C206 C201 118.7(4) . . ?
C205 C206 C201 124.9(4) . . ?
C212 C207 C208 112.3(4) . . ?
C212 C207 B201 120.2(4) . . ?
C208 C207 B201 127.4(4) . . ?
F206 C208 C209 114.3(4) . . ?
F206 C208 C207 120.8(4) . . ?
C209 C208 C207 124.8(5) . . ?
F207 C209 C210 120.8(4) . . ?
F207 C209 C208 119.6(5) . . ?
C210 C209 C208 119.6(5) . . ?
F208 C210 C209 120.6(5) . . ?
F208 C210 C211 119.8(6) . . ?
C209 C210 C211 119.6(4) . . ?
F209 C211 C210 120.1(5) . . ?
F209 C211 C212 121.4(5) . . ?
C210 C211 C212 118.5(5) . . ?
F210 C212 C207 119.0(4) . . ?
F210 C212 C211 115.8(4) . . ?
C207 C212 C211 125.2(5) . . ?

loop_
_geom_bond_atom_site_label_1
_geom_bond_atom_site_label_2
_geom_bond_distance
_geom_bond_site_symmetry_2
_geom_bond_publ_flag
Cu1 C27 1.806(5) . ?
Cu1 N3 2.036(4) . ?
Cu1 N1 2.040(3) . ?
Cu1 N2 2.140(4) . ?
O1 C27 1.119(6) . ?
N1 C1 1.346(5) . ?
N1 C5 1.347(5) . ?
N2 C7 1.473(5) . ?
N2 C6 1.482(5) . ?
N2 C17 1.488(5) . ?
N3 C8 1.319(6) . ?
N3 C16 1.376(6) . ?
N4 C18 1.324(5) . ?
N4 C19 1.363(5) . ?
C1 C2 1.389(6) . ?
C1 H1A 0.9500 . ?
C2 C3 1.385(6) . ?
C2 H2A 0.9500 . ?
C3 C4 1.388(6) . ?
C3 H3A 0.9500 . ?
C4 C5 1.387(5) . ?
C4 H4A 0.9500 . ?
C5 C6 1.505(6) . ?
C6 H6A 0.9900 . ?
C6 H6B 0.9900 . ?
C7 C8 1.522(6) . ?
C7 H7A 0.9900 . ?
C7 H7B 0.9900 . ?
C8 C9 1.418(7) . ?
C9 C10 1.362(7) . ?
C9 H9A 0.9500 . ?
C10 C11 1.406(8) . ?
C10 H10A 0.9500 . ?
C11 C12 1.419(8) . ?
C11 C16 1.421(7) . ?
C12 C13 1.360(10) . ?
C12 H12A 0.9500 . ?
C13 C14 1.399(10) . ?
C13 H13A 0.9500 . ?
C14 C15 1.367(7) . ?
C14 H14A 0.9500 . ?
C15 C16 1.408(7) . ?
C15 H15A 0.9500 . ?
C17 C18 1.509(6) . ?
C17 H17A 0.9900 . ?
C17 H17B 0.9900 . ?
C18 C26 1.422(6) . ?
C19 C20 1.413(6) . ?
C19 C24 1.422(6) . ?
C20 C21 1.354(6) . ?
C20 H20A 0.9500 . ?
C21 C22 1.407(7) . ?
C21 H21A 0.9500 . ?
C22 C23 1.360(7) . ?
C22 H22A 0.9500 . ?
C23 C24 1.409(6) . ?
C23 H23A 0.9500 . ?
C24 C25 1.418(6) . ?
C25 C26 1.356(7) . ?
C25 H25A 0.9500 . ?
C26 H26A 0.9500 . ?
B101 C107 1.652(5) . ?
B101 C107 1.652(5) 2 ?
B101 C101 1.666(5) . ?
B101 C101 1.666(5) 2 ?
F101 C102 1.358(4) . ?
F102 C103 1.347(4) . ?
F103 C104 1.344(4) . ?
F104 C105 1.347(4) . ?
F105 C106 1.359(4) . ?
F106 C108 1.361(4) . ?
F107 C109 1.342(4) . ?
F108 C110 1.347(4) . ?
F109 C111 1.351(4) . ?
F110 C112 1.356(4) . ?
C101 C102 1.382(5) . ?
C101 C106 1.395(5) . ?
C102 C103 1.381(5) . ?
C103 C104 1.366(6) . ?
C104 C105 1.380(6) . ?
C105 C106 1.373(6) . ?
C107 C108 1.389(5) . ?
C107 C112 1.392(5) . ?
C108 C109 1.383(5) . ?
C109 C110 1.378(5) . ?
C110 C111 1.360(6) . ?
C111 C112 1.386(5) . ?
B201 C207 1.661(6) . ?
B201 C207 1.662(6) 2_655 ?
B201 C201 1.662(6) . ?
B201 C201 1.662(6) 2_655 ?
F201 C202 1.361(5) . ?
F202 C203 1.345(5) . ?
F203 C204 1.351(5) . ?
F204 C205 1.342(5) . ?
F205 C206 1.365(5) . ?
F206 C208 1.348(6) . ?
F207 C209 1.353(6) . ?
F208 C210 1.349(5) . ?
F209 C211 1.338(6) . ?
F210 C212 1.365(6) . ?
C201 C202 1.376(6) . ?
C201 C206 1.398(6) . ?
C202 C203 1.383(6) . ?
C203 C204 1.375(6) . ?
C204 C205 1.370(7) . ?
C205 C206 1.374(6) . ?
C207 C212 1.383(7) . ?
C207 C208 1.397(6) . ?
C208 C209 1.375(7) . ?
C209 C210 1.355(8) . ?
C210 C211 1.383(8) . ?
C211 C212 1.384(6) . ?

loop_
_geom_torsion_atom_site_label_1
_geom_torsion_atom_site_label_2
_geom_torsion_atom_site_label_3
_geom_torsion_atom_site_label_4
_geom_torsion
_geom_torsion_site_symmetry_1
_geom_torsion_site_symmetry_2
_geom_torsion_site_symmetry_3
_geom_torsion_site_symmetry_4
_geom_torsion_publ_flag
C27 Cu1 N1 C1 35.5(5) . . . . ?
N3 Cu1 N1 C1 -120.0(4) . . . . ?
N2 Cu1 N1 C1 163.9(4) . . . . ?
C27 Cu1 N1 C5 -135.0(3) . . . . ?
N3 Cu1 N1 C5 69.5(3) . . . . ?
N2 Cu1 N1 C5 -6.6(3) . . . . ?
C27 Cu1 N2 C7 -85.2(3) . . . . ?
N3 Cu1 N2 C7 28.7(3) . . . . ?
N1 Cu1 N2 C7 141.6(3) . . . . ?
C27 Cu1 N2 C6 157.6(3) . . . . ?
N3 Cu1 N2 C6 -88.6(3) . . . . ?
N1 Cu1 N2 C6 24.4(2) . . . . ?
C27 Cu1 N2 C17 38.6(3) . . . . ?
N3 Cu1 N2 C17 152.5(3) . . . . ?
N1 Cu1 N2 C17 -94.6(3) . . . . ?
C27 Cu1 N3 C8 103.7(3) . . . . ?
N1 Cu1 N3 C8 -97.2(3) . . . . ?
N2 Cu1 N3 C8 -18.8(3) . . . . ?
C27 Cu1 N3 C16 -69.0(4) . . . . ?
N1 Cu1 N3 C16 90.1(3) . . . . ?
N2 Cu1 N3 C16 168.5(4) . . . . ?
C5 N1 C1 C2 1.3(6) . . . . ?
Cu1 N1 C1 C2 -168.7(3) . . . . ?
N1 C1 C2 C3 0.5(7) . . . . ?
C1 C2 C3 C4 -1.0(7) . . . . ?
C2 C3 C4 C5 -0.2(6) . . . . ?
C1 N1 C5 C4 -2.6(6) . . . . ?
Cu1 N1 C5 C4 168.9(3) . . . . ?
C1 N1 C5 C6 174.6(4) . . . . ?
Cu1 N1 C5 C6 -13.9(4) . . . . ?
C3 C4 C5 N1 2.0(6) . . . . ?
C3 C4 C5 C6 -175.0(4) . . . . ?
C7 N2 C6 C5 -151.7(3) . . . . ?
C17 N2 C6 C5 79.7(4) . . . . ?
Cu1 N2 C6 C5 -37.6(4) . . . . ?
N1 C5 C6 N2 36.8(5) . . . . ?
C4 C5 C6 N2 -146.0(4) . . . . ?
C6 N2 C7 C8 78.5(4) . . . . ?
C17 N2 C7 C8 -154.3(4) . . . . ?
Cu1 N2 C7 C8 -33.8(4) . . . . ?
C16 N3 C8 C9 -0.7(6) . . . . ?
Cu1 N3 C8 C9 -173.8(3) . . . . ?
C16 N3 C8 C7 177.4(4) . . . . ?
Cu1 N3 C8 C7 4.3(5) . . . . ?
N2 C7 C8 N3 21.3(5) . . . . ?
N2 C7 C8 C9 -160.6(4) . . . . ?
N3 C8 C9 C10 -0.9(7) . . . . ?
C7 C8 C9 C10 -179.0(4) . . . . ?
C8 C9 C10 C11 1.2(7) . . . . ?
C9 C10 C11 C12 178.5(5) . . . . ?
C9 C10 C11 C16 0.0(7) . . . . ?
C10 C11 C12 C13 -176.5(5) . . . . ?
C16 C11 C12 C13 2.0(8) . . . . ?
C11 C12 C13 C14 -0.9(9) . . . . ?
C12 C13 C14 C15 -1.6(9) . . . . ?
C13 C14 C15 C16 2.7(8) . . . . ?
C8 N3 C16 C15 -177.5(4) . . . . ?
Cu1 N3 C16 C15 -5.1(6) . . . . ?
C8 N3 C16 C11 2.0(6) . . . . ?
Cu1 N3 C16 C11 174.4(3) . . . . ?
C14 C15 C16 N3 177.9(4) . . . . ?
C14 C15 C16 C11 -1.6(7) . . . . ?
C10 C11 C16 N3 -1.7(7) . . . . ?
C12 C11 C16 N3 179.7(4) . . . . ?
C10 C11 C16 C15 177.8(4) . . . . ?
C12 C11 C16 C15 -0.8(7) . . . . ?
C7 N2 C17 C18 -65.6(5) . . . . ?
C6 N2 C17 C18 61.3(4) . . . . ?
Cu1 N2 C17 C18 175.2(3) . . . . ?
C19 N4 C18 C26 -0.9(6) . . . . ?
C19 N4 C18 C17 178.2(4) . . . . ?
N2 C17 C18 N4 71.8(5) . . . . ?
N2 C17 C18 C26 -109.1(4) . . . . ?
C18 N4 C19 C20 -178.5(4) . . . . ?
C18 N4 C19 C24 -0.1(6) . . . . ?
N4 C19 C20 C21 176.2(4) . . . . ?
C24 C19 C20 C21 -2.2(6) . . . . ?
C19 C20 C21 C22 1.9(7) . . . . ?
C20 C21 C22 C23 -0.3(7) . . . . ?
C21 C22 C23 C24 -0.8(7) . . . . ?
C22 C23 C24 C25 -178.2(4) . . . . ?
C22 C23 C24 C19 0.4(6) . . . . ?
N4 C19 C24 C23 -177.3(4) . . . . ?
C20 C19 C24 C23 1.1(6) . . . . ?
N4 C19 C24 C25 1.3(6) . . . . ?
C20 C19 C24 C25 179.7(4) . . . . ?
C23 C24 C25 C26 177.0(4) . . . . ?
C19 C24 C25 C26 -1.6(6) . . . . ?
C24 C25 C26 C18 0.6(7) . . . . ?
N4 C18 C26 C25 0.7(7) . . . . ?
C17 C18 C26 C25 -178.4(4) . . . . ?
N3 Cu1 C27 O1 -23(5) . . . . ?
N1 Cu1 C27 O1 -178(5) . . . . ?
N2 Cu1 C27 O1 71(5) . . . . ?
C107 B101 C101 C102 7.6(5) . . . . ?
C107 B101 C101 C102 124.2(4) 2 . . . ?
C101 B101 C101 C102 -113.8(4) 2 . . . ?
C107 B101 C101 C106 -176.0(3) . . . . ?
C107 B101 C101 C106 -59.4(5) 2 . . . ?
C101 B101 C101 C106 62.6(3) 2 . . . ?
C106 C101 C102 F101 -176.9(3) . . . . ?
B101 C101 C102 F101 -0.3(6) . . . . ?
C106 C101 C102 C103 3.3(6) . . . . ?
B101 C101 C102 C103 179.9(4) . . . . ?
F101 C102 C103 F102 -0.6(5) . . . . ?
C101 C102 C103 F102 179.2(4) . . . . ?
F101 C102 C103 C104 178.5(4) . . . . ?
C101 C102 C103 C104 -1.8(6) . . . . ?
F102 C103 C104 F103 -1.2(6) . . . . ?
C102 C103 C104 F103 179.7(4) . . . . ?
F102 C103 C104 C105 179.0(4) . . . . ?
C102 C103 C104 C105 -0.1(6) . . . . ?
F103 C104 C105 F104 -0.6(6) . . . . ?
C103 C104 C105 F104 179.1(4) . . . . ?
F103 C104 C105 C106 -179.8(4) . . . . ?
C103 C104 C105 C106 0.0(6) . . . . ?
F104 C105 C106 F105 1.0(6) . . . . ?
C104 C105 C106 F105 -179.9(4) . . . . ?
F104 C105 C106 C101 -177.2(4) . . . . ?
C104 C105 C106 C101 2.0(6) . . . . ?
C102 C101 C106 F105 178.5(3) . . . . ?
B101 C101 C106 F105 1.5(5) . . . . ?
C102 C101 C106 C105 -3.4(6) . . . . ?
B101 C101 C106 C105 179.6(4) . . . . ?
C107 B101 C107 C108 -60.3(3) 2 . . . ?
C101 B101 C107 C108 61.3(4) . . . . ?
C101 B101 C107 C108 177.5(3) 2 . . . ?
C107 B101 C107 C112 114.8(4) 2 . . . ?
C101 B101 C107 C112 -123.6(4) . . . . ?
C101 B101 C107 C112 -7.4(5) 2 . . . ?
C112 C107 C108 F106 -178.9(3) . . . . ?
B101 C107 C108 F106 -3.0(5) . . . . ?
C112 C107 C108 C109 2.4(5) . . . . ?
B101 C107 C108 C109 178.3(3) . . . . ?
F106 C108 C109 F107 -0.6(5) . . . . ?
C107 C108 C109 F107 178.1(3) . . . . ?
F106 C108 C109 C110 179.8(3) . . . . ?
C107 C108 C109 C110 -1.5(6) . . . . ?
F107 C109 C110 F108 0.9(6) . . . . ?
C108 C109 C110 F108 -179.5(3) . . . . ?
F107 C109 C110 C111 -179.2(3) . . . . ?
C108 C109 C110 C111 0.4(6) . . . . ?
F108 C110 C111 F109 -0.2(6) . . . . ?
C109 C110 C111 F109 179.9(3) . . . . ?
F108 C110 C111 C112 179.4(3) . . . . ?
C109 C110 C111 C112 -0.4(6) . . . . ?
F109 C111 C112 F110 2.5(5) . . . . ?
C110 C111 C112 F110 -177.2(3) . . . . ?
F109 C111 C112 C107 -178.7(3) . . . . ?
C110 C111 C112 C107 1.6(6) . . . . ?
C108 C107 C112 F110 176.3(3) . . . . ?
B101 C107 C112 F110 0.9(6) . . . . ?
C108 C107 C112 C111 -2.5(5) . . . . ?
B101 C107 C112 C111 -177.9(4) . . . . ?
C207 B201 C201 C202 4.4(6) . . . . ?
C207 B201 C201 C202 120.1(4) 2_655 . . . ?
C201 B201 C201 C202 -117.7(4) 2_655 . . . ?
C207 B201 C201 C206 -178.6(4) . . . . ?
C207 B201 C201 C206 -63.0(5) 2_655 . . . ?
C201 B201 C201 C206 59.2(3) 2_655 . . . ?
C206 C201 C202 F201 -175.9(3) . . . . ?
B201 C201 C202 F201 1.2(6) . . . . ?
C206 C201 C202 C203 3.0(6) . . . . ?
B201 C201 C202 C203 -179.8(4) . . . . ?
F201 C202 C203 F202 -0.9(6) . . . . ?
C201 C202 C203 F202 -180.0(4) . . . . ?
F201 C202 C203 C204 177.3(4) . . . . ?
C201 C202 C203 C204 -1.8(7) . . . . ?
F202 C203 C204 F203 -1.3(6) . . . . ?
C202 C203 C204 F203 -179.5(4) . . . . ?
F202 C203 C204 C205 178.2(4) . . . . ?
C202 C203 C204 C205 -0.1(7) . . . . ?
F203 C204 C205 F204 -2.5(7) . . . . ?
C203 C204 C205 F204 178.0(4) . . . . ?
F203 C204 C205 C206 179.7(4) . . . . ?
C203 C204 C205 C206 0.3(7) . . . . ?
F204 C205 C206 F205 0.9(6) . . . . ?
C204 C205 C206 F205 178.6(4) . . . . ?
F204 C205 C206 C201 -176.5(4) . . . . ?
C204 C205 C206 C201 1.3(7) . . . . ?
C202 C201 C206 F205 179.9(4) . . . . ?
B201 C201 C206 F205 2.5(6) . . . . ?
C202 C201 C206 C205 -2.8(6) . . . . ?
B201 C201 C206 C205 179.8(4) . . . . ?
C207 B201 C207 C212 -58.0(3) 2_655 . . . ?
C201 B201 C207 C212 63.4(5) . . . . ?
C201 B201 C207 C212 -179.3(4) 2_655 . . . ?
C207 B201 C207 C208 117.4(5) 2_655 . . . ?
C201 B201 C207 C208 -121.3(4) . . . . ?
C201 B201 C207 C208 -4.0(6) 2_655 . . . ?
C212 C207 C208 F206 178.7(4) . . . . ?
B201 C207 C208 F206 3.0(7) . . . . ?
C212 C207 C208 C209 -0.3(6) . . . . ?
B201 C207 C208 C209 -175.9(4) . . . . ?
F206 C208 C209 F207 -0.4(6) . . . . ?
C207 C208 C209 F207 178.6(4) . . . . ?
F206 C208 C209 C210 -178.7(4) . . . . ?
C207 C208 C209 C210 0.4(7) . . . . ?
F207 C209 C210 F208 0.2(7) . . . . ?
C208 C209 C210 F208 178.5(4) . . . . ?
F207 C209 C210 C211 -178.4(4) . . . . ?
C208 C209 C210 C211 -0.2(7) . . . . ?
F208 C210 C211 F209 2.4(7) . . . . ?
C209 C210 C211 F209 -178.9(4) . . . . ?
F208 C210 C211 C212 -178.7(4) . . . . ?
C209 C210 C211 C212 0.0(7) . . . . ?
C208 C207 C212 F210 179.9(4) . . . . ?
B201 C207 C212 F210 -4.1(6) . . . . ?
C208 C207 C212 C211 0.1(6) . . . . ?
B201 C207 C212 C211 176.1(4) . . . . ?
F209 C211 C212 F210 -0.9(6) . . . . ?
C210 C211 C212 F210 -179.7(4) . . . . ?
F209 C211 C212 C207 179.0(4) . . . . ?
C210 C211 C212 C207 0.1(7) . . . . ?

loop_
_diffrn_scan_number
_diffrn_scan_type
_diffrn_scan_start
_diffrn_scan_end
_diffrn_scan_width
_diffrn_scan_exptime
_diffrn_scan_omega
_diffrn_scan_theta
_diffrn_scan_kappa
_diffrn_scan_phi
_diffrn_scan_omega1
_diffrn_scan_theta1
_diffrn_scan_frames
1 phi 0.00 320.00 1.00 45.00 -29.00 30.00 -19.00 - 0.00 0.00 320
2 omega -38.65 69.35 1.00 45.00 - 30.00 -89.00 10.00 0.00 0.00 108
3 omega -93.00 14.00 1.00 45.00 - -20.00 -79.00 190.00 0.00 0.00 107
4 omega -103.00 4.00 1.00 45.00 - -30.00 -79.00 30.00 0.00 0.00 107
5 omega 41.00 111.00 1.00 45.00 - 30.00 -159.00 280.00 0.00 0.00 70
